data_7212253
loop_
_publ_author_name
'Ma, Lu-Fang'
'Liu, Bin'
'Wang, Li-Ya'
'Hu, Jiang-Liang'
'Du, Miao'

_publ_section_title
;
 Hydrothermal preparation, crystal structures and properties of novel
 Mn(ii) metal--organic frameworks with 5-nitro-1,2,3-benzenetricarboxylate
 and various dipyridyl ligands
;
_journal_issue 5
_journal_name_full CrystEngComm
_journal_page_first 1439
_journal_paper_doi 10.1039/b923522c
_journal_volume 12
_journal_year 2010
_chemical_formula_sum 'C42.5 H32.5 Mn3.5 N6.5 O25.5'
_chemical_formula_weight 1234.54
_chemical_name_systematic
;
?
;
_space_group_IT_number 15
_symmetry_cell_setting monoclinic
_symmetry_space_group_name_Hall '-C 2yc'
_symmetry_space_group_name_H-M 'C 1 2/c 1'
_atom_sites_solution_hydrogens geom
_atom_sites_solution_primary direct
_atom_sites_solution_secondary difmap
_audit_creation_method SHELXL-97
_cell_angle_alpha 90.00
_cell_angle_beta 100.214(2)
_cell_angle_gamma 90.00
_cell_formula_units_Z 8
_cell_length_a 28.256(6)
_cell_length_b 14.188(3)
_cell_length_c 23.568(5)
_cell_measurement_reflns_used 9996
_cell_measurement_temperature 296(2)
_cell_measurement_theta_max 26.71
_cell_measurement_theta_min 2.48
_cell_volume 9299(3)
_computing_cell_refinement 'Bruker SMART'
_computing_data_collection 'Bruker SMART'
_computing_data_reduction 'Bruker SAINT'
_computing_molecular_graphics 'Bruker SHELXTL'
_computing_publication_material 'Bruker SHELXTL'
_computing_structure_refinement 'SHELXL-97 (Sheldrick, 1997)'
_computing_structure_solution 'SHELXS-97 (Sheldrick, 1990)'
_diffrn_ambient_temperature 296(2)
_diffrn_measured_fraction_theta_full 0.998
_diffrn_measured_fraction_theta_max 0.998
_diffrn_measurement_device_type 'CCD area detector'
_diffrn_measurement_method 'phi and omega scans'
_diffrn_radiation_monochromator graphite
_diffrn_radiation_source 'fine-focus sealed tube'
_diffrn_radiation_type MoK\a
_diffrn_radiation_wavelength 0.71073
_diffrn_reflns_av_R_equivalents 0.0586
_diffrn_reflns_av_sigmaI/netI 0.0485
_diffrn_reflns_limit_h_max 34
_diffrn_reflns_limit_h_min -33
_diffrn_reflns_limit_k_max 17
_diffrn_reflns_limit_k_min -17
_diffrn_reflns_limit_l_max 28
_diffrn_reflns_limit_l_min -27
_diffrn_reflns_number 34290
_diffrn_reflns_theta_full 25.50
_diffrn_reflns_theta_max 25.50
_diffrn_reflns_theta_min 2.29
_exptl_absorpt_coefficient_mu 1.035
_exptl_absorpt_correction_T_max 0.8535
_exptl_absorpt_correction_T_min 0.6679
_exptl_absorpt_correction_type multi-scan
_exptl_absorpt_process_details sadabs
_exptl_crystal_colour yellow
_exptl_crystal_density_diffrn 1.764
_exptl_crystal_density_method 'not measured'
_exptl_crystal_description block
_exptl_crystal_F_000 4996
_exptl_crystal_size_max 0.42
_exptl_crystal_size_mid 0.26
_exptl_crystal_size_min 0.16
_refine_diff_density_max 0.950
_refine_diff_density_min -0.628
_refine_diff_density_rms 0.093
_refine_ls_extinction_method none
_refine_ls_goodness_of_fit_ref 1.045
_refine_ls_hydrogen_treatment constr
_refine_ls_matrix_type full
_refine_ls_number_parameters 681
_refine_ls_number_reflns 8635
_refine_ls_number_restraints 18
_refine_ls_restrained_S_all 1.046
_refine_ls_R_factor_all 0.0663
_refine_ls_R_factor_gt 0.0487
_refine_ls_shift/su_max 0.001
_refine_ls_shift/su_mean 0.000
_refine_ls_structure_factor_coef Fsqd
_refine_ls_weighting_details 'calc w=1/[\s^2^(Fo^2^)+(0.0768P)^2^+26.0980P] where P=(Fo^2^+2Fc^2^)/3'
_refine_ls_weighting_scheme calc
_refine_ls_wR_factor_gt 0.1276
_refine_ls_wR_factor_ref 0.1450
_reflns_number_gt 6798
_reflns_number_total 8635
_reflns_threshold_expression >2sigma(I)
_cod_data_source_file b923522c.txt
_cod_data_source_block 1
_cod_depositor_comments
;
The following automatic conversions were performed:

'_symmetry_cell_setting' value 'Monoclinic' changed to 'monoclinic'
according to /home/saulius/struct/CIF-dictionaries/cif_core.dic
dictionary named 'cif_core.dic' version 2.4.2 from 2011-04-26.

Automatic conversion script
Id: cif_fix_values 1891 2012-01-12 08:04:46Z andrius 
;
_cod_original_sg_symbol_H-M C2/c
_cod_original_formula_sum 'C42.50 H32.50 Mn3.50 N6.50 O25.50'
_cod_database_code 7212253

loop_
_symmetry_equiv_pos_as_xyz
'x, y, z'
'-x, y, -z+1/2'
'x+1/2, y+1/2, z'
'-x+1/2, y+1/2, -z+1/2'
'-x, -y, -z'
'x, -y, z-1/2'
'-x+1/2, -y+1/2, -z'
'x+1/2, -y+1/2, z-1/2'

loop_
_atom_site_label
_atom_site_type_symbol
_atom_site_fract_x
_atom_site_fract_y
_atom_site_fract_z
_atom_site_U_iso_or_equiv
_atom_site_adp_type
_atom_site_occupancy
_atom_site_symmetry_multiplicity
_atom_site_calc_flag
_atom_site_refinement_flags
_atom_site_disorder_assembly
_atom_site_disorder_group
N6 N 0.66482(10) 1.15550(14) 0.33489(9) 0.0539(12) Uani 0.525(6) 1 d PG A 1
N7 N 0.76095(10) 1.11187(11) 0.36543(12) 0.0333(10) Uani 0.525(6) 1 d PG A 1
C35 C 0.61579(9) 1.16761(18) 0.32638(14) 0.071(2) Uani 0.525(6) 1 d PG A 1
H35 H 0.6019 1.1997 0.3537 0.086 Uiso 0.525(6) 1 calc PR A 1
C36 C 0.58543(12) 1.13054(18) 0.27480(16) 0.083(4) Uani 0.525(6) 1 d PG A 1
H36 H 0.5522 1.1378 0.2677 0.100 Uiso 0.525(6) 1 calc PR A 1
C37 C 0.61025(16) 1.08259(15) 0.23630(13) 0.075(3) Uani 0.525(6) 1 d PG A 1
H37 H 0.5918 1.0558 0.2037 0.090 Uiso 0.525(6) 1 calc PR A 1
C38 C 0.65990(17) 1.07195(12) 0.24291(8) 0.069(3) Uani 0.525(6) 1 d PG A 1
H38 H 0.6746 1.0421 0.2155 0.083 Uiso 0.525(6) 1 calc PR A 1
C39 C 0.68677(13) 1.11078(11) 0.29543(7) 0.055(2) Uani 0.525(6) 1 d PG A 1
C40 C 0.73923(13) 1.10201(11) 0.30881(9) 0.046(2) Uani 0.525(6) 1 d PG A 1
C41 C 0.76969(18) 1.08566(15) 0.26522(13) 0.066(3) Uani 0.525(6) 1 d PG A 1
H41 H 0.7563 1.0775 0.2266 0.079 Uiso 0.525(6) 1 calc PR A 1
C42 C 0.81831(18) 1.08282(18) 0.2835(2) 0.061(3) Uani 0.525(6) 1 d PG A 1
H42 H 0.8378 1.0754 0.2559 0.074 Uiso 0.525(6) 1 calc PR A 1
C43 C 0.83981(14) 1.09016(17) 0.3395(2) 0.054(3) Uani 0.525(6) 1 d PG A 1
H43 H 0.8730 1.0848 0.3506 0.065 Uiso 0.525(6) 1 calc PR A 1
C44 C 0.80945(11) 1.10640(13) 0.38073(17) 0.0405(17) Uani 0.525(6) 1 d PG A 1
H44 H 0.8233 1.1135 0.4193 0.049 Uiso 0.525(6) 1 calc PR A 1
N6' N 0.66019(9) 1.15924(14) 0.33725(9) 0.0539(12) Uani 0.475(6) 1 d PG A 2
N7' N 0.74871(10) 1.10955(11) 0.35458(10) 0.0333(10) Uani 0.475(6) 1 d PG A 2
C35' C 0.61174(9) 1.18226(19) 0.34013(15) 0.071(2) Uani 0.475(6) 1 d PG A 2
H35' H 0.6047 1.2157 0.3715 0.086 Uiso 0.475(6) 1 calc PR A 2
C36' C 0.57316(11) 1.1537(2) 0.29429(19) 0.083(4) Uani 0.475(6) 1 d PG A 2
H36' H 0.5411 1.1677 0.2946 0.100 Uiso 0.475(6) 1 calc PR A 2
C37' C 0.58834(15) 1.10245(16) 0.24854(16) 0.075(3) Uani 0.475(6) 1 d PG A 2
H37' H 0.5646 1.0823 0.2185 0.090 Uiso 0.475(6) 1 calc PR A 2
C38' C 0.63597(16) 1.08008(13) 0.24533(10) 0.069(3) Uani 0.475(6) 1 d PG A 2
H38' H 0.6445 1.0470 0.2146 0.083 Uiso 0.475(6) 1 calc PR A 2
C39' C 0.67029(12) 1.11228(11) 0.29319(7) 0.055(2) Uani 0.475(6) 1 d PG A 2
C40' C 0.72137(13) 1.10271(10) 0.29997(8) 0.046(2) Uani 0.475(6) 1 d PG A 2
C41' C 0.74637(18) 1.08349(15) 0.25153(11) 0.066(3) Uani 0.475(6) 1 d PG A 2
H41' H 0.7295 1.0781 0.2140 0.079 Uiso 0.475(6) 1 calc PR A 2
C42' C 0.79530(19) 1.07382(18) 0.26344(17) 0.061(3) Uani 0.475(6) 1 d PG A 2
H42' H 0.8113 1.0622 0.2329 0.074 Uiso 0.475(6) 1 calc PR A 2
C43' C 0.82181(16) 1.08010(16) 0.3171(2) 0.054(3) Uani 0.475(6) 1 d PG A 2
H43' H 0.8550 1.0724 0.3236 0.065 Uiso 0.475(6) 1 calc PR A 2
C44' C 0.79684(11) 1.09888(12) 0.36304(16) 0.0405(17) Uani 0.475(6) 1 d PG A 2
H44' H 0.8143 1.1040 0.4003 0.049 Uiso 0.475(6) 1 calc PR A 2
O18 O 0.5736(2) 0.4566(3) 0.3275(3) 0.0560(18) Uani 0.421(12) 1 d PGU B 1
O18' O 0.5602(2) 0.4734(3) 0.3469(3) 0.0560(18) Uani 0.579(12) 1 d PGU B 2
Mn1 Mn 0.747026(19) 0.76344(4) 0.40067(2) 0.02319(15) Uani 1 1 d . . .
Mn2 Mn 0.659825(19) 0.55073(4) 0.42798(2) 0.02552(15) Uani 1 1 d . . .
Mn3 Mn 0.71055(2) 1.16625(4) 0.42189(2) 0.02673(15) Uani 1 1 d . . .
Mn4 Mn 0.5000 0.5000 0.5000 0.0346(2) Uani 1 2 d S . .
O1 O 0.75662(9) 0.62494(16) 0.37227(10) 0.0288(6) Uani 1 1 d . . .
O2 O 0.71983(9) 0.49531(18) 0.39445(11) 0.0313(6) Uani 1 1 d . . .
O3 O 0.74941(9) 0.35805(16) 0.49425(10) 0.0241(5) Uani 1 1 d . . .
O4 O 0.75443(10) 0.29111(17) 0.41047(11) 0.0319(6) Uani 1 1 d . . .
O5 O 0.84279(10) 0.26658(18) 0.53620(12) 0.0340(6) Uani 1 1 d . . .
O6 O 0.89980(13) 0.2396(2) 0.48491(17) 0.0623(10) Uani 1 1 d . . .
O7 O 0.96910(10) 0.5658(2) 0.46768(13) 0.0456(7) Uani 1 1 d . . .
O8 O 0.92554(12) 0.6553(2) 0.40618(18) 0.0630(10) Uani 1 1 d . . .
O9 O 0.67955(10) 1.02268(17) 0.42820(12) 0.0335(6) Uani 1 1 d . A .
O10 O 0.71828(9) 0.88571(17) 0.43633(11) 0.0300(6) Uani 1 1 d . A .
O11 O 0.69267(8) 0.69288(16) 0.44346(10) 0.0243(5) Uani 1 1 d . . .
O12 O 0.69030(9) 0.75466(18) 0.53008(10) 0.0288(6) Uani 1 1 d . . .
O13 O 0.61045(9) 0.60460(17) 0.48377(11) 0.0311(6) Uani 1 1 d . . .
O14 O 0.53181(9) 0.63205(19) 0.47252(14) 0.0402(7) Uani 1 1 d . . .
O15 O 0.46571(10) 0.9070(2) 0.36740(15) 0.0519(8) Uani 1 1 d . . .
O16 O 0.50954(11) 1.0304(2) 0.36382(15) 0.0499(8) Uani 1 1 d . . .
O17 O 0.60849(10) 0.5951(2) 0.35462(12) 0.0410(7) Uani 1 1 d . B .
O19 O 0.52646(14) 0.4037(3) 0.22046(18) 0.0731(11) Uani 1 1 d . . .
H19 H 0.5238 0.3465 0.2238 0.110 Uiso 0.50 1 d PR . .
O20 O 0.53636(12) 0.8882(2) 0.27368(13) 0.0511(8) Uani 1 1 d . . .
O21 O 0.70015(9) 0.51274(18) 0.51280(11) 0.0329(6) Uani 1 1 d . . .
H1W H 0.7203 0.5536 0.5237 0.049 Uiso 1 1 d R . .
H2W H 0.7129 0.4616 0.5074 0.049 Uiso 1 1 d R . .
O22 O 0.63037(11) 0.41165(19) 0.42471(14) 0.0470(8) Uani 1 1 d . . .
H3W H 0.6099 0.4060 0.3955 0.071 Uiso 1 1 d R . .
H4W H 0.6400 0.3594 0.4383 0.071 Uiso 1 1 d R . .
O23 O 0.49572(14) 0.4316(2) 0.41650(15) 0.0620(9) Uani 1 1 d . . .
H5W H 0.5073 0.3786 0.4210 0.093 Uiso 1 1 d R . .
H6W H 0.5087 0.4646 0.3949 0.093 Uiso 1 1 d R . .
O24 O 0.42749(10) 0.5538(2) 0.46929(14) 0.0451(7) Uani 1 1 d . . .
H8W H 0.4077 0.5168 0.4781 0.068 Uiso 1 1 d R . .
H7W H 0.4201 0.6096 0.4730 0.068 Uiso 1 1 d R . .
N1 N 0.93128(12) 0.5854(2) 0.43681(15) 0.0357(8) Uani 1 1 d . . .
N2 N 0.50434(12) 0.9484(2) 0.37664(14) 0.0354(8) Uani 1 1 d . . .
N3 N 0.5000 0.8479(4) 0.2500 0.0382(11) Uani 1 2 d S . .
N4 N 0.70590(11) 0.7961(2) 0.31076(12) 0.0284(7) Uani 1 1 d . . .
N5 N 0.80022(12) 0.8236(2) 0.34800(13) 0.0329(7) Uani 1 1 d . . .
C1 C 0.80491(13) 0.5004(2) 0.41626(14) 0.0240(7) Uani 1 1 d . . .
C2 C 0.81027(13) 0.4123(2) 0.44360(14) 0.0229(7) Uani 1 1 d . . .
C3 C 0.85674(13) 0.3805(2) 0.46669(15) 0.0262(8) Uani 1 1 d . . .
C4 C 0.89684(13) 0.4362(3) 0.46309(16) 0.0286(8) Uani 1 1 d . . .
H4 H 0.9277 0.4149 0.4779 0.034 Uiso 1 1 calc R . .
C5 C 0.88975(13) 0.5230(3) 0.43725(16) 0.0277(8) Uani 1 1 d . . .
C6 C 0.84506(14) 0.5554(2) 0.41337(15) 0.0273(8) Uani 1 1 d . . .
H6 H 0.8416 0.6139 0.3953 0.033 Uiso 1 1 calc R . .
C7 C 0.75658(13) 0.5436(2) 0.39270(14) 0.0242(7) Uani 1 1 d . . .
C8 C 0.76744(13) 0.3499(2) 0.44919(14) 0.0228(7) Uani 1 1 d . . .
C9 C 0.86685(14) 0.2877(3) 0.49802(17) 0.0318(8) Uani 1 1 d . . .
C10 C 0.63262(12) 0.8866(2) 0.43073(14) 0.0229(7) Uani 1 1 d . A .
C11 C 0.62807(12) 0.7954(2) 0.45245(13) 0.0207(7) Uani 1 1 d . . .
C12 C 0.58202(12) 0.7550(2) 0.44953(14) 0.0233(7) Uani 1 1 d . . .
C13 C 0.54158(13) 0.8063(2) 0.42494(15) 0.0257(7) Uani 1 1 d . . .
H13 H 0.5110 0.7807 0.4229 0.031 Uiso 1 1 calc R . .
C14 C 0.54706(13) 0.8951(2) 0.40379(15) 0.0271(8) Uani 1 1 d . . .
C15 C 0.59184(13) 0.9363(2) 0.40661(15) 0.0266(8) Uani 1 1 d . . .
H15A H 0.5945 0.9969 0.3924 0.032 Uiso 1 1 calc R . .
C16 C 0.68070(13) 0.9354(2) 0.43168(14) 0.0230(7) Uani 1 1 d . . .
C17 C 0.67379(12) 0.7432(2) 0.47847(14) 0.0218(7) Uani 1 1 d . . .
C18 C 0.57382(13) 0.6561(2) 0.47021(15) 0.0266(8) Uani 1 1 d . . .
C19 C 0.53550(13) 0.6000(3) 0.28736(15) 0.0319(8) Uani 1 1 d . B .
C20 C 0.5000 0.5500(4) 0.2500 0.0297(11) Uani 1 2 d S . .
C21 C 0.5000 0.7448(4) 0.2500 0.0331(12) Uani 1 2 d S . .
C22 C 0.53532(14) 0.6976(3) 0.28714(16) 0.0338(9) Uani 1 1 d . . .
H22A H 0.5588 0.7309 0.3118 0.041 Uiso 1 1 calc R . .
C23 C 0.57371(14) 0.5491(3) 0.32981(17) 0.0376(9) Uani 1 1 d . . .
C24 C 0.5000 0.4454(4) 0.2500 0.0386(13) Uani 1 2 d S . .
C25 C 0.65868(15) 0.7874(3) 0.29462(17) 0.0411(10) Uani 1 1 d . . .
H25 H 0.6406 0.7704 0.3223 0.049 Uiso 1 1 calc R . .
C26 C 0.63507(17) 0.8022(4) 0.23885(19) 0.0509(12) Uani 1 1 d . . .
H26 H 0.6019 0.7958 0.2294 0.061 Uiso 1 1 calc R . .
C27 C 0.66149(18) 0.8267(4) 0.19766(19) 0.0518(12) Uani 1 1 d . . .
H27 H 0.6466 0.8372 0.1597 0.062 Uiso 1 1 calc R . .
C28 C 0.71038(16) 0.8353(3) 0.21352(17) 0.0422(10) Uani 1 1 d . . .
H28 H 0.7291 0.8512 0.1862 0.051 Uiso 1 1 calc R . .
C29 C 0.73200(14) 0.8202(3) 0.27064(15) 0.0290(8) Uani 1 1 d . . .
C30 C 0.78454(14) 0.8294(2) 0.29043(16) 0.0302(8) Uani 1 1 d . . .
C31 C 0.81619(16) 0.8440(3) 0.25272(18) 0.0401(10) Uani 1 1 d . . .
H31 H 0.8050 0.8466 0.2132 0.048 Uiso 1 1 calc R . .
C32 C 0.86425(17) 0.8547(3) 0.2742(2) 0.0503(12) Uani 1 1 d . . .
H32 H 0.8860 0.8637 0.2493 0.060 Uiso 1 1 calc R . .
C33 C 0.88012(17) 0.8521(4) 0.3331(2) 0.0527(12) Uani 1 1 d . . .
H33 H 0.9124 0.8612 0.3486 0.063 Uiso 1 1 calc R . .
C34 C 0.84680(15) 0.8357(3) 0.36821(19) 0.0433(10) Uani 1 1 d . . .
H34 H 0.8574 0.8329 0.4078 0.052 Uiso 1 1 calc R . .
O25 O 0.97660(16) 0.2509(3) 0.5799(2) 0.1004(16) Uani 1 1 d . . .
H9W H 0.9522 0.2409 0.5551 0.151 Uiso 1 1 d R . .
H10W H 0.9873 0.3047 0.5761 0.151 Uiso 1 1 d R . .
O26 O 1.0027(8) 0.2625(16) 0.6899(9) 0.250(10) Uani 0.50 1 d PU . .
H11W H 0.9920 0.2689 0.6549 0.376 Uiso 0.50 1 d PR . .
H12W H 1.0157 0.2102 0.6967 0.376 Uiso 0.50 1 d PR . .

loop_
_atom_site_aniso_label
_atom_site_aniso_U_11
_atom_site_aniso_U_22
_atom_site_aniso_U_33
_atom_site_aniso_U_23
_atom_site_aniso_U_13
_atom_site_aniso_U_12
N6 0.072(3) 0.046(2) 0.035(2) 0.0143(18) -0.013(2) -0.022(2)
N7 0.053(3) 0.0259(18) 0.020(2) -0.0038(15) 0.005(2) -0.0068(18)
C35 0.080(5) 0.082(5) 0.042(4) 0.026(4) -0.017(3) -0.034(4)
C36 0.099(8) 0.112(8) 0.030(6) 0.009(5) -0.011(5) -0.044(6)
C37 0.059(8) 0.094(7) 0.063(6) -0.008(5) -0.011(5) -0.007(6)
C38 0.072(10) 0.076(5) 0.050(4) -0.004(3) -0.015(5) -0.018(6)
C39 0.087(6) 0.040(3) 0.026(2) 0.004(2) -0.019(3) -0.027(3)
C40 0.095(7) 0.023(2) 0.016(2) -0.0029(18) 0.003(3) -0.005(3)
C41 0.137(11) 0.044(3) 0.014(3) -0.001(3) 0.005(5) 0.003(5)
C42 0.098(9) 0.052(4) 0.039(6) -0.006(4) 0.027(6) 0.004(5)
C43 0.080(7) 0.048(4) 0.042(6) 0.000(4) 0.031(5) 0.005(4)
C44 0.060(5) 0.039(3) 0.024(4) -0.003(3) 0.014(4) -0.003(3)
N6' 0.072(3) 0.046(2) 0.035(2) 0.0143(18) -0.013(2) -0.022(2)
N7' 0.053(3) 0.0259(18) 0.020(2) -0.0038(15) 0.005(2) -0.0068(18)
C35' 0.080(5) 0.082(5) 0.042(4) 0.026(4) -0.017(3) -0.034(4)
C36' 0.099(8) 0.112(8) 0.030(6) 0.009(5) -0.011(5) -0.044(6)
C37' 0.059(8) 0.094(7) 0.063(6) -0.008(5) -0.011(5) -0.007(6)
C38' 0.072(10) 0.076(5) 0.050(4) -0.004(3) -0.015(5) -0.018(6)
C39' 0.087(6) 0.040(3) 0.026(2) 0.004(2) -0.019(3) -0.027(3)
C40' 0.095(7) 0.023(2) 0.016(2) -0.0029(18) 0.003(3) -0.005(3)
C41' 0.137(11) 0.044(3) 0.014(3) -0.001(3) 0.005(5) 0.003(5)
C42' 0.098(9) 0.052(4) 0.039(6) -0.006(4) 0.027(6) 0.004(5)
C43' 0.080(7) 0.048(4) 0.042(6) 0.000(4) 0.031(5) 0.005(4)
C44' 0.060(5) 0.039(3) 0.024(4) -0.003(3) 0.014(4) -0.003(3)
O18 0.052(3) 0.048(2) 0.058(3) 0.011(2) -0.019(3) -0.002(2)
O18' 0.052(3) 0.048(2) 0.058(3) 0.011(2) -0.019(3) -0.002(2)
Mn1 0.0265(3) 0.0227(3) 0.0216(3) 0.0030(2) 0.0076(2) -0.0006(2)
Mn2 0.0229(3) 0.0216(3) 0.0312(3) 0.0032(2) 0.0025(2) -0.0005(2)
Mn3 0.0353(3) 0.0234(3) 0.0220(3) 0.0015(2) 0.0064(2) -0.0033(2)
Mn4 0.0298(5) 0.0256(4) 0.0517(5) 0.0055(4) 0.0163(4) -0.0014(3)
O1 0.0413(15) 0.0214(12) 0.0254(12) 0.0042(10) 0.0103(11) 0.0047(11)
O2 0.0286(14) 0.0290(13) 0.0371(15) 0.0043(11) 0.0081(11) 0.0010(11)
O3 0.0289(13) 0.0231(12) 0.0219(12) 0.0022(9) 0.0084(10) -0.0001(10)
O4 0.0459(16) 0.0249(13) 0.0275(13) -0.0048(11) 0.0138(12) -0.0071(11)
O5 0.0364(15) 0.0272(13) 0.0409(15) 0.0107(11) 0.0135(12) 0.0040(11)
O6 0.065(2) 0.0399(18) 0.094(3) 0.0259(17) 0.047(2) 0.0260(16)
O7 0.0315(16) 0.0527(18) 0.0519(18) 0.0035(15) 0.0057(14) -0.0073(14)
O8 0.0442(19) 0.0456(19) 0.101(3) 0.0336(19) 0.0171(19) -0.0065(15)
O9 0.0362(15) 0.0201(13) 0.0444(16) 0.0025(11) 0.0079(12) -0.0067(11)
O10 0.0266(14) 0.0248(13) 0.0399(15) -0.0016(11) 0.0094(11) -0.0039(10)
O11 0.0264(13) 0.0205(12) 0.0281(13) 0.0003(10) 0.0103(10) -0.0021(10)
O12 0.0277(14) 0.0346(14) 0.0234(13) 0.0015(10) 0.0027(10) -0.0014(11)
O13 0.0251(13) 0.0274(13) 0.0433(15) 0.0096(11) 0.0126(11) 0.0014(10)
O14 0.0236(14) 0.0280(14) 0.071(2) 0.0139(13) 0.0127(13) -0.0017(11)
O15 0.0261(16) 0.060(2) 0.068(2) 0.0148(17) 0.0038(14) 0.0059(14)
O16 0.0491(19) 0.0373(17) 0.064(2) 0.0186(15) 0.0131(16) 0.0176(14)
O17 0.0307(15) 0.0402(16) 0.0454(16) 0.0068(13) -0.0113(13) -0.0053(12)
O19 0.075(3) 0.065(2) 0.086(3) -0.001(2) 0.033(2) 0.025(2)
O20 0.053(2) 0.0509(19) 0.0477(18) -0.0085(15) 0.0048(15) -0.0103(16)
O21 0.0354(15) 0.0262(13) 0.0352(14) -0.0017(11) 0.0009(12) 0.0045(11)
O22 0.0471(18) 0.0251(14) 0.062(2) 0.0115(13) -0.0105(15) -0.0073(13)
O23 0.081(3) 0.054(2) 0.057(2) 0.0008(17) 0.0258(19) 0.0045(18)
O24 0.0378(16) 0.0341(15) 0.068(2) 0.0124(14) 0.0206(15) 0.0029(12)
N1 0.0329(19) 0.0321(18) 0.045(2) 0.0013(15) 0.0160(16) -0.0038(14)
N2 0.0334(19) 0.0377(19) 0.0359(18) 0.0076(15) 0.0080(14) 0.0122(15)
N3 0.038(3) 0.043(3) 0.034(3) 0.000 0.007(2) 0.000
N4 0.0317(17) 0.0305(16) 0.0245(15) 0.0039(12) 0.0092(13) 0.0018(13)
N5 0.0348(19) 0.0352(17) 0.0305(17) 0.0077(14) 0.0112(14) -0.0023(14)
C1 0.0300(19) 0.0219(17) 0.0230(17) -0.0009(13) 0.0119(14) 0.0004(14)
C2 0.0315(19) 0.0204(16) 0.0193(16) -0.0006(13) 0.0113(14) -0.0008(14)
C3 0.032(2) 0.0220(17) 0.0261(18) 0.0002(14) 0.0092(15) 0.0019(14)
C4 0.0280(19) 0.0280(19) 0.0324(19) 0.0033(15) 0.0126(15) 0.0030(15)
C5 0.029(2) 0.0274(18) 0.0304(19) -0.0011(15) 0.0151(15) -0.0053(15)
C6 0.037(2) 0.0239(18) 0.0241(17) 0.0033(14) 0.0132(15) 0.0003(15)
C7 0.032(2) 0.0252(18) 0.0174(16) -0.0026(13) 0.0093(14) 0.0005(15)
C8 0.0294(19) 0.0175(16) 0.0229(17) 0.0025(13) 0.0085(14) 0.0025(14)
C9 0.030(2) 0.0278(19) 0.038(2) 0.0043(16) 0.0077(17) 0.0022(16)
C10 0.0274(18) 0.0207(17) 0.0216(16) -0.0004(13) 0.0068(14) -0.0015(14)
C11 0.0239(18) 0.0213(16) 0.0181(16) -0.0024(13) 0.0069(13) 0.0014(13)
C12 0.0251(18) 0.0240(17) 0.0218(17) -0.0004(13) 0.0066(14) -0.0022(14)
C13 0.0207(18) 0.0279(18) 0.0296(18) 0.0013(15) 0.0078(14) -0.0028(14)
C14 0.0277(19) 0.0265(18) 0.0273(18) 0.0024(14) 0.0057(15) 0.0059(15)
C15 0.032(2) 0.0199(17) 0.0283(18) 0.0033(14) 0.0066(15) -0.0010(14)
C16 0.0290(19) 0.0211(17) 0.0186(16) 0.0006(13) 0.0036(14) -0.0045(14)
C17 0.0236(18) 0.0180(16) 0.0245(18) 0.0029(13) 0.0057(14) -0.0049(13)
C18 0.0246(19) 0.0256(18) 0.0310(19) 0.0007(15) 0.0088(15) 0.0015(15)
C19 0.0235(19) 0.046(2) 0.0252(18) 0.0045(16) 0.0023(15) -0.0012(16)
C20 0.020(3) 0.043(3) 0.026(3) 0.000 0.007(2) 0.000
C21 0.032(3) 0.041(3) 0.028(3) 0.000 0.009(2) 0.000
C22 0.027(2) 0.043(2) 0.030(2) -0.0011(17) 0.0008(16) -0.0029(17)
C23 0.031(2) 0.040(2) 0.038(2) 0.0104(18) -0.0021(18) -0.0020(17)
C24 0.033(3) 0.047(3) 0.032(3) 0.000 -0.003(2) 0.000
C25 0.033(2) 0.061(3) 0.031(2) 0.0043(19) 0.0093(17) 0.0001(19)
C26 0.036(2) 0.078(3) 0.037(2) 0.006(2) 0.0017(19) 0.002(2)
C27 0.052(3) 0.074(3) 0.028(2) 0.008(2) 0.003(2) 0.003(2)
C28 0.050(3) 0.053(3) 0.025(2) 0.0074(18) 0.0129(18) -0.003(2)
C29 0.037(2) 0.0267(18) 0.0252(18) 0.0016(14) 0.0095(16) 0.0012(15)
C30 0.040(2) 0.0222(18) 0.032(2) 0.0033(15) 0.0138(17) -0.0005(15)
C31 0.048(3) 0.043(2) 0.033(2) 0.0005(18) 0.0184(19) -0.0045(19)
C32 0.046(3) 0.058(3) 0.055(3) 0.002(2) 0.029(2) -0.003(2)
C33 0.037(3) 0.066(3) 0.057(3) 0.011(2) 0.014(2) -0.009(2)
C34 0.033(2) 0.055(3) 0.041(2) 0.017(2) 0.0065(18) -0.0077(19)
O25 0.076(3) 0.057(2) 0.170(5) -0.018(3) 0.029(3) -0.015(2)
O26 0.255(13) 0.233(12) 0.259(13) -0.009(9) 0.035(9) 0.005(9)

loop_
_atom_type_symbol
_atom_type_description
_atom_type_scat_dispersion_real
_atom_type_scat_dispersion_imag
_atom_type_scat_source
C C 0.0033 0.0016 'International Tables Vol C Tables 4.2.6.8 and 6.1.1.4'
H H 0.0000 0.0000 'International Tables Vol C Tables 4.2.6.8 and 6.1.1.4'
N N 0.0061 0.0033 'International Tables Vol C Tables 4.2.6.8 and 6.1.1.4'
O O 0.0106 0.0060 'International Tables Vol C Tables 4.2.6.8 and 6.1.1.4'
Mn Mn 0.3368 0.7283 'International Tables Vol C Tables 4.2.6.8 and 6.1.1.4'

loop_
_geom_angle_atom_site_label_1
_geom_angle_atom_site_label_2
_geom_angle_atom_site_label_3
_geom_angle
_geom_angle_site_symmetry_1
_geom_angle_site_symmetry_3
C39 N6 C35 121.8 . .
C39 N6 Mn3 113.60(6) . .
C35 N6 Mn3 122.07(6) . .
C44 N7 C40 120.6 . .
C44 N7 Mn3 125.30(6) . .
C40 N7 Mn3 112.88(7) . .
N6 C35 C36 120.4 . .
N6 C35 H35 119.8 . .
C36 C35 H35 119.8 . .
C37 C36 C35 115.0 . .
C37 C36 H36 122.5 . .
C35 C36 H36 122.5 . .
C38 C37 C36 125.8 . .
C38 C37 H37 117.1 . .
C36 C37 H37 117.1 . .
C37 C38 C39 114.9 . .
C37 C38 H38 122.5 . .
C39 C38 H38 122.5 . .
N6 C39 C38 122.0 . .
N6 C39 C40 117.3 . .
C38 C39 C40 120.7 . .
N7 C40 C39 117.5 . .
N7 C40 C41 118.6 . .
C39 C40 C41 123.9 . .
C42 C41 C40 117.7 . .
C42 C41 H41 121.1 . .
C40 C41 H41 121.1 . .
C43 C42 C41 123.8 . .
C43 C42 H42 118.1 . .
C41 C42 H42 118.1 . .
C42 C43 C44 117.2 . .
C42 C43 H43 121.4 . .
C44 C43 H43 121.4 . .
N7 C44 C43 122.0 . .
N7 C44 H44 119.0 . .
C43 C44 H44 119.0 . .
C39' N6' C35' 120.2 . .
C39' N6' Mn3 122.48(6) . .
C35' N6' Mn3 114.39(6) . .
C44' N7' C40' 120.8 . .
C44' N7' Mn3 122.69(7) . .
C40' N7' Mn3 115.39(7) . .
N6' C35' C36' 120.3 . .
N6' C35' H35' 119.9 . .
C36' C35' H35' 119.9 . .
C37' C36' C35' 114.7 . .
C37' C36' H36' 122.6 . .
C35' C36' H36' 122.6 . .
C38' C37' C36' 125.3 . .
C38' C37' H37' 117.4 . .
C36' C37' H37' 117.4 . .
C37' C38' C39' 114.2 . .
C37' C38' H38' 122.9 . .
C39' C38' H38' 122.9 . .
N6' C39' C38' 125.3 . .
N6' C39' C40' 108.5 . .
C38' C39' C40' 126.1 . .
N7' C40' C39' 118.9 . .
N7' C40' C41' 118.0 . .
C39' C40' C41' 123.0 . .
C42' C41' C40' 117.8 . .
C42' C41' H41' 121.1 . .
C40' C41' H41' 121.1 . .
C43' C42' C41' 123.8 . .
C43' C42' H42' 118.1 . .
C41' C42' H42' 118.1 . .
C42' C43' C44' 117.2 . .
C42' C43' H43' 121.4 . .
C44' C43' H43' 121.4 . .
N7' C44' C43' 122.3 . .
N7' C44' H44' 118.9 . .
C43' C44' H44' 118.9 . .
O1 Mn1 O10 162.78(10) . .
O1 Mn1 O12 89.71(10) . 7_666
O10 Mn1 O12 96.57(10) . 7_666
O1 Mn1 O11 82.08(9) . .
O10 Mn1 O11 81.17(9) . .
O12 Mn1 O11 98.11(9) 7_666 .
O1 Mn1 N4 88.14(10) . .
O10 Mn1 N4 91.92(10) . .
O12 Mn1 N4 157.69(10) 7_666 .
O11 Mn1 N4 103.57(10) . .
O1 Mn1 N5 92.38(11) . .
O10 Mn1 N5 104.03(11) . .
O12 Mn1 N5 85.75(11) 7_666 .
O11 Mn1 N5 173.20(10) . .
N4 Mn1 N5 72.17(11) . .
O22 Mn2 O2 88.65(11) . .
O22 Mn2 O17 92.22(11) . .
O2 Mn2 O17 106.06(11) . .
O22 Mn2 O21 86.67(10) . .
O2 Mn2 O21 85.90(10) . .
O17 Mn2 O21 167.96(11) . .
O22 Mn2 O13 93.31(11) . .
O2 Mn2 O13 165.44(10) . .
O17 Mn2 O13 88.29(11) . .
O21 Mn2 O13 79.82(10) . .
O22 Mn2 O11 172.71(11) . .
O2 Mn2 O11 93.37(9) . .
O17 Mn2 O11 93.94(10) . .
O21 Mn2 O11 86.50(9) . .
O13 Mn2 O11 83.00(9) . .
O3 Mn3 O5 86.90(10) 7_666 7_666
O3 Mn3 O4 91.47(9) 7_666 1_565
O5 Mn3 O4 98.86(10) 7_666 1_565
O3 Mn3 N7' 111.09(10) 7_666 .
O5 Mn3 N7' 162.01(11) 7_666 .
O4 Mn3 N7' 81.33(8) 1_565 .
O3 Mn3 N6 166.43(8) 7_666 .
O5 Mn3 N6 96.49(10) 7_666 .
O4 Mn3 N6 100.93(9) 1_565 .
N7' Mn3 N6 66.01(6) . .
O3 Mn3 O9 86.59(9) 7_666 .
O5 Mn3 O9 93.34(10) 7_666 .
O4 Mn3 O9 167.53(10) 1_565 .
N7' Mn3 O9 87.88(9) . .
N6 Mn3 O9 80.12(9) . .
O3 Mn3 N6' 166.37(8) 7_666 .
O5 Mn3 N6' 92.42(10) 7_666 .
O4 Mn3 N6' 102.07(9) 1_565 .
N7' Mn3 N6' 70.10(6) . .
N6 Mn3 N6' 4.1 . .
O9 Mn3 N6' 79.86(9) . .
O3 Mn3 N7 101.89(10) 7_666 .
O5 Mn3 N7 170.28(10) 7_666 .
O4 Mn3 N7 76.99(8) 1_565 .
N7' Mn3 N7 10.1 . .
N6 Mn3 N7 75.92(7) . .
O9 Mn3 N7 91.34(9) . .
N6' Mn3 N7 80.02(7) . .
O23 Mn4 O23 180.000(1) 5_666 .
O23 Mn4 O24 87.58(13) 5_666 5_666
O23 Mn4 O24 92.42(13) . 5_666
O23 Mn4 O24 92.42(13) 5_666 .
O23 Mn4 O24 87.58(13) . .
O24 Mn4 O24 180.000(1) 5_666 .
O23 Mn4 O14 85.83(13) 5_666 .
O23 Mn4 O14 94.17(13) . .
O24 Mn4 O14 89.25(10) 5_666 .
O24 Mn4 O14 90.75(10) . .
O23 Mn4 O14 94.17(13) 5_666 5_666
O23 Mn4 O14 85.83(13) . 5_666
O24 Mn4 O14 90.75(10) 5_666 5_666
O24 Mn4 O14 89.25(10) . 5_666
O14 Mn4 O14 180.00(12) . 5_666
C7 O1 Mn1 136.8(2) . .
C7 O2 Mn2 121.8(2) . .
C8 O3 Mn3 122.7(2) . 7_666
C8 O4 Mn3 123.3(2) . 1_545
C9 O5 Mn3 136.9(2) . 7_666
C9 O6 O25 106.1(3) . .
C16 O9 Mn3 155.3(3) . .
C16 O10 Mn1 141.9(2) . .
C17 O11 Mn1 116.3(2) . .
C17 O11 Mn2 113.8(2) . .
Mn1 O11 Mn2 129.56(11) . .
C17 O12 Mn1 146.1(2) . 7_666
C18 O13 Mn2 128.6(2) . .
C18 O14 Mn4 133.0(2) . .
C23 O17 Mn2 126.4(3) . .
C24 O19 H19 109.7 . .
Mn2 O21 H1W 109.4 . .
Mn2 O21 H2W 104.2 . .
H1W O21 H2W 111.7 . .
Mn2 O22 H3W 109.4 . .
Mn2 O22 H4W 135.1 . .
H3W O22 H4W 111.7 . .
Mn4 O23 H5W 109.6 . .
Mn4 O23 H6W 110.1 . .
H5W O23 H6W 112.9 . .
Mn4 O24 H8W 109.5 . .
Mn4 O24 H7W 122.6 . .
H8W O24 H7W 112.8 . .
O7 N1 O8 123.5(3) . .
O7 N1 C5 118.4(3) . .
O8 N1 C5 118.1(3) . .
O16 N2 O15 123.8(3) . .
O16 N2 C14 118.2(3) . .
O15 N2 C14 117.9(3) . .
O20 N3 O20 124.2(5) . 2_655
O20 N3 C21 117.9(3) . .
O20 N3 C21 117.9(3) 2_655 .
C25 N4 C29 118.2(3) . .
C25 N4 Mn1 124.7(3) . .
C29 N4 Mn1 117.0(2) . .
C34 N5 C30 118.6(3) . .
C34 N5 Mn1 124.1(3) . .
C30 N5 Mn1 116.0(2) . .
C6 C1 C2 120.1(3) . .
C6 C1 C7 116.6(3) . .
C2 C1 C7 123.2(3) . .
C1 C2 C3 118.8(3) . .
C1 C2 C8 122.4(3) . .
C3 C2 C8 118.8(3) . .
C4 C3 C2 120.5(3) . .
C4 C3 C9 115.9(3) . .
C2 C3 C9 123.5(3) . .
C5 C4 C3 118.6(3) . .
C5 C4 H4 120.7 . .
C3 C4 H4 120.7 . .
C6 C5 C4 122.4(3) . .
C6 C5 N1 118.3(3) . .
C4 C5 N1 119.3(3) . .
C5 C6 C1 119.6(3) . .
C5 C6 H6 120.2 . .
C1 C6 H6 120.2 . .
O1 C7 O2 125.2(3) . .
O1 C7 C1 117.0(3) . .
O2 C7 C1 117.9(3) . .
O4 C8 O3 124.7(3) . .
O4 C8 C2 117.5(3) . .
O3 C8 C2 117.7(3) . .
O6 C9 O5 125.0(4) . .
O6 C9 C3 116.4(3) . .
O5 C9 C3 118.6(3) . .
C15 C10 C11 119.7(3) . .
C15 C10 C16 116.7(3) . .
C11 C10 C16 123.6(3) . .
C10 C11 C12 120.0(3) . .
C10 C11 C17 118.0(3) . .
C12 C11 C17 122.1(3) . .
C13 C12 C11 119.2(3) . .
C13 C12 C18 117.2(3) . .
C11 C12 C18 123.5(3) . .
C14 C13 C12 119.6(3) . .
C14 C13 H13 120.2 . .
C12 C13 H13 120.2 . .
C13 C14 C15 122.1(3) . .
C13 C14 N2 119.5(3) . .
C15 C14 N2 118.4(3) . .
C14 C15 C10 119.4(3) . .
C14 C15 H15A 120.3 . .
C10 C15 H15A 120.3 . .
O9 C16 O10 125.1(3) . .
O9 C16 C10 116.1(3) . .
O10 C16 C10 118.8(3) . .
O12 C17 O11 125.6(3) . .
O12 C17 C11 118.6(3) . .
O11 C17 C11 115.7(3) . .
O14 C18 O13 125.1(3) . .
O14 C18 C12 118.0(3) . .
O13 C18 C12 116.9(3) . .
C22 C19 C20 120.0(4) . .
C22 C19 C23 118.7(3) . .
C20 C19 C23 121.3(4) . .
C19 C20 C19 119.4(5) . 2_655
C19 C20 C24 120.3(3) . .
C19 C20 C24 120.3(3) 2_655 .
C22 C21 C22 121.8(5) . 2_655
C22 C21 N3 119.1(3) . .
C22 C21 N3 119.1(3) 2_655 .
C21 C22 C19 119.4(4) . .
C21 C22 H22A 120.3 . .
C19 C22 H22A 120.3 . .
O18' C23 O17 124.9(4) . .
O18' C23 O18 31.07(13) . .
O17 C23 O18 122.9(4) . .
O18' C23 C19 113.8(4) . .
O17 C23 C19 118.3(4) . .
O18 C23 C19 116.8(4) . .
O19 C24 O19 123.8(6) . 2_655
O19 C24 C20 118.1(3) . .
O19 C24 C20 118.1(3) 2_655 .
N4 C25 C26 123.4(4) . .
N4 C25 H25 118.3 . .
C26 C25 H25 118.3 . .
C27 C26 C25 118.8(4) . .
C27 C26 H26 120.6 . .
C25 C26 H26 120.6 . .
C26 C27 C28 118.6(4) . .
C26 C27 H27 120.7 . .
C28 C27 H27 120.7 . .
C27 C28 C29 119.9(4) . .
C27 C28 H28 120.1 . .
C29 C28 H28 120.1 . .
N4 C29 C28 121.2(4) . .
N4 C29 C30 116.5(3) . .
C28 C29 C30 122.3(4) . .
N5 C30 C31 121.3(4) . .
N5 C30 C29 116.3(3) . .
C31 C30 C29 122.5(4) . .
C32 C31 C30 119.4(4) . .
C32 C31 H31 120.3 . .
C30 C31 H31 120.3 . .
C31 C32 C33 119.5(4) . .
C31 C32 H32 120.3 . .
C33 C32 H32 120.3 . .
C34 C33 C32 118.2(4) . .
C34 C33 H33 120.9 . .
C32 C33 H33 120.9 . .
N5 C34 C33 123.0(4) . .
N5 C34 H34 118.5 . .
C33 C34 H34 118.5 . .
O26 O25 O6 147.4(5) . .
O26 O25 H9W 140.4 . .
O6 O25 H9W 9.4 . .
O26 O25 H10W 90.4 . .
O6 O25 H10W 102.1 . .
H9W O25 H10W 110.7 . .
O25 O26 H11W 10.9 . .
O25 O26 H12W 100.1 . .
H11W O26 H12W 111.0 . .

loop_
_geom_bond_atom_site_label_1
_geom_bond_atom_site_label_2
_geom_bond_distance
_geom_bond_site_symmetry_2
N6 C39 1.3625 .
N6 C35 1.3748 .
N6 Mn3 2.227(2) .
N7 C44 1.3560 .
N7 C40 1.3735 .
N7 Mn3 2.251(2) .
C35 C36 1.4562 .
C35 H35 0.9300 .
C36 C37 1.4156 .
C36 H36 0.9300 .
C37 C38 1.3919 .
C37 H37 0.9300 .
C38 C39 1.4418 .
C38 H38 0.9300 .
C39 C40 1.4652 .
C40 C41 1.4708 .
C41 C42 1.3654 .
C41 H41 0.9300 .
C42 C43 1.3565 .
C42 H42 0.9300 .
C43 C44 1.4243 .
C43 H43 0.9300 .
C44 H44 0.9300 .
N6' C39' 1.3070 .
N6' C35' 1.4208 .
N6' Mn3 2.238(2) .
N7' C44' 1.3476 .
N7' C40' 1.3821 .
N7' Mn3 2.221(2) .
C35' C36' 1.4497 .
C35' H35' 0.9300 .
C36' C37' 1.4282 .
C36' H36' 0.9300 .
C37' C38' 1.3979 .
C37' H37' 0.9300 .
C38' C39' 1.4260 .
C38' H38' 0.9300 .
C39' C40' 1.4303 .
C40' C41' 1.4705 .
C41' C42' 1.3680 .
C41' H41' 0.9300 .
C42' C43' 1.3533 .
C42' H42' 0.9300 .
C43' C44' 1.4186 .
C43' H43' 0.9300 .
C44' H44' 0.9300 .
O18 C23 1.314(6) .
O18' C23 1.232(5) .
Mn1 O1 2.109(2) .
Mn1 O10 2.149(3) .
Mn1 O12 2.200(2) 7_666
Mn1 O11 2.220(2) .
Mn1 N4 2.277(3) .
Mn1 N5 2.278(3) .
Mn2 O22 2.138(3) .
Mn2 O2 2.143(3) .
Mn2 O17 2.145(3) .
Mn2 O21 2.186(3) .
Mn2 O13 2.216(3) .
Mn2 O11 2.223(2) .
Mn3 O3 2.124(2) 7_666
Mn3 O5 2.164(3) 7_666
Mn3 O4 2.206(3) 1_565
Mn3 O9 2.233(2) .
Mn4 O23 2.178(3) 5_666
Mn4 O23 2.178(3) .
Mn4 O24 2.186(3) 5_666
Mn4 O24 2.186(3) .
Mn4 O14 2.224(3) .
Mn4 O14 2.224(3) 5_666
O1 C7 1.250(4) .
O2 C7 1.251(4) .
O3 C8 1.262(4) .
O3 Mn3 2.124(2) 7_666
O4 C8 1.243(4) .
O4 Mn3 2.206(3) 1_545
O5 C9 1.257(5) .
O5 Mn3 2.164(3) 7_666
O6 C9 1.237(5) .
O6 O25 2.832(7) .
O7 N1 1.214(4) .
O8 N1 1.221(4) .
O9 C16 1.241(4) .
O10 C16 1.263(4) .
O11 C17 1.277(4) .
O12 C17 1.234(4) .
O12 Mn1 2.200(2) 7_666
O13 C18 1.261(4) .
O14 C18 1.245(4) .
O15 N2 1.224(4) .
O16 N2 1.218(4) .
O17 C23 1.237(5) .
O19 C24 1.257(4) .
O19 H19 0.8200 .
O20 N3 1.220(4) .
O21 H1W 0.8200 .
O21 H2W 0.8310 .
O22 H3W 0.8200 .
O22 H4W 0.8337 .
O23 H5W 0.8200 .
O23 H6W 0.8239 .
O24 H8W 0.8200 .
O24 H7W 0.8273 .
N1 C5 1.472(5) .
N2 C14 1.471(5) .
N3 O20 1.220(4) 2_655
N3 C21 1.463(7) .
N4 C25 1.327(5) .
N4 C29 1.343(5) .
N5 C34 1.329(5) .
N5 C30 1.353(5) .
C1 C6 1.388(5) .
C1 C2 1.402(5) .
C1 C7 1.510(5) .
C2 C3 1.404(5) .
C2 C8 1.524(5) .
C3 C4 1.396(5) .
C3 C9 1.511(5) .
C4 C5 1.373(5) .
C4 H4 0.9300 .
C5 C6 1.368(5) .
C6 H6 0.9300 .
C10 C15 1.385(5) .
C10 C11 1.405(5) .
C10 C16 1.522(5) .
C11 C12 1.413(5) .
C11 C17 1.521(5) .
C12 C13 1.392(5) .
C12 C18 1.516(5) .
C13 C14 1.373(5) .
C13 H13 0.9300 .
C14 C15 1.385(5) .
C15 H15A 0.9300 .
C19 C22 1.385(6) .
C19 C20 1.404(5) .
C19 C23 1.518(5) .
C20 C19 1.404(5) 2_655
C20 C24 1.484(8) .
C21 C22 1.379(5) .
C21 C22 1.379(5) 2_655
C22 H22A 0.9300 .
C24 O19 1.257(4) 2_655
C25 C26 1.381(6) .
C25 H25 0.9300 .
C26 C27 1.370(6) .
C26 H26 0.9300 .
C27 C28 1.371(6) .
C27 H27 0.9300 .
C28 C29 1.393(5) .
C28 H28 0.9300 .
C29 C30 1.481(6) .
C30 C31 1.384(5) .
C31 C32 1.371(6) .
C31 H31 0.9300 .
C32 C33 1.381(7) .
C32 H32 0.9300 .
C33 C34 1.379(6) .
C33 H33 0.9300 .
C34 H34 0.9300 .
O25 O26 2.57(2) .
O25 H9W 0.8324 .
O25 H10W 0.8312 .
O26 H11W 0.8311 .
O26 H12W 0.8308 .

loop_
_geom_hbond_atom_site_label_D
_geom_hbond_atom_site_label_H
_geom_hbond_atom_site_label_A
_geom_hbond_distance_DH
_geom_hbond_distance_HA
_geom_hbond_distance_DA
_geom_hbond_angle_DHA
_geom_hbond_site_symmetry_A
O21 H1W O10 0.82 2.02 2.801(4) 160.0 7_666
O21 H2W O3 0.83 1.85 2.676(3) 171.5 .
O22 H3W O18 0.82 1.89 2.631(5) 150.7 .
O22 H3W O18' 0.82 1.91 2.602(4) 142.2 .
O22 H4W O5 0.83 1.92 2.751(4) 174.1 7_656
O23 H5W O25 0.82 1.89 2.702(6) 168.5 7_656
O23 H6W O18' 0.82 2.00 2.723(9) 146.4 .
O23 H6W O18 0.82 2.63 3.316(10) 141.4 .
O24 H8W O13 0.82 2.05 2.800(4) 152.1 5_666
O24 H7W O6 0.83 1.97 2.793(4) 176.6 3_455
O25 H9W O6 0.83 2.02 2.832(7) 166.7 .
O25 H10W O8 0.83 2.49 3.033(5) 124.1 5_766
O25 H10W O7 0.83 2.53 3.314(5) 157.4 5_766
O26 H11W O25 0.83 1.76 2.57(2) 163.9 .
O26 H12W O19 0.83 1.72 2.52(2) 161.6 8_556

loop_
_geom_torsion_atom_site_label_1
_geom_torsion_atom_site_label_2
_geom_torsion_atom_site_label_3
_geom_torsion_atom_site_label_4
_geom_torsion
_geom_torsion_site_symmetry_1
_geom_torsion_site_symmetry_4
C39 N6 C35 C36 1.4 . .
Mn3 N6 C35 C36 -159.50(8) . .
N6 C35 C36 C37 0.3 . .
C35 C36 C37 C38 -2.6 . .
C36 C37 C38 C39 2.8 . .
C35 N6 C39 C38 -1.2 . .
Mn3 N6 C39 C38 161.24(7) . .
C35 N6 C39 C40 179.8 . .
Mn3 N6 C39 C40 -17.76(7) . .
C37 C38 C39 N6 -0.9 . .
C37 C38 C39 C40 178.1 . .
C44 N7 C40 C39 -178.7 . .
Mn3 N7 C40 C39 -10.72(7) . .
C44 N7 C40 C41 -0.1 . .
Mn3 N7 C40 C41 167.85(7) . .
N6 C39 C40 N7 19.6 . .
C38 C39 C40 N7 -159.4 . .
N6 C39 C40 C41 -158.9 . .
C38 C39 C40 C41 22.1 . .
N7 C40 C41 C42 -1.1 . .
C39 C40 C41 C42 177.3 . .
C40 C41 C42 C43 2.9 . .
C41 C42 C43 C44 -3.2 . .
C40 N7 C44 C43 -0.2 . .
Mn3 N7 C44 C43 -166.59(8) . .
C42 C43 C44 N7 1.8 . .
C39' N6' C35' C36' 0.1 . .
Mn3 N6' C35' C36' -161.02(7) . .
N6' C35' C36' C37' 0.2 . .
C35' C36' C37' C38' -0.6 . .
C36' C37' C38' C39' 0.7 . .
C35' N6' C39' C38' 0.0 . .
Mn3 N6' C39' C38' 159.48(7) . .
C35' N6' C39' C40' 177.3 . .
Mn3 N6' C39' C40' -23.14(7) . .
C37' C38' C39' N6' -0.3 . .
C37' C38' C39' C40' -177.2 . .
C44' N7' C40' C39' 178.5 . .
Mn3 N7' C40' C39' -13.13(7) . .
C44' N7' C40' C41' 0.0 . .
Mn3 N7' C40' C41' 168.35(7) . .
N6' C39' C40' N7' 22.9 . .
C38' C39' C40' N7' -159.8 . .
N6' C39' C40' C41' -158.7 . .
C38' C39' C40' C41' 18.7 . .
N7' C40' C41' C42' -0.2 . .
C39' C40' C41' C42' -178.7 . .
C40' C41' C42' C43' 0.6 . .
C41' C42' C43' C44' -0.7 . .
C40' N7' C44' C43' -0.1 . .
Mn3 N7' C44' C43' -167.61(8) . .
C42' C43' C44' N7' 0.5 . .
C44' N7' Mn3 O3 -25.75(9) . 7_666
C40' N7' Mn3 O3 166.13(8) . 7_666
C44' N7' Mn3 O5 154.5(3) . 7_666
C40' N7' Mn3 O5 -13.7(3) . 7_666
C44' N7' Mn3 O4 62.47(8) . 1_565
C40' N7' Mn3 O4 -105.64(9) . 1_565
C44' N7' Mn3 N6 168.6 . .
C40' N7' Mn3 N6 0.49(7) . .
C44' N7' Mn3 O9 -111.27(8) . .
C40' N7' Mn3 O9 80.61(8) . .
C44' N7' Mn3 N6' 168.7 . .
C40' N7' Mn3 N6' 0.63(8) . .
C44' N7' Mn3 N7 -1.2 . .
C40' N7' Mn3 N7 -169.3 . .
C39 N6 Mn3 O3 -73.4(4) . 7_666
C35 N6 Mn3 O3 89.0(4) . 7_666
C39 N6 Mn3 O5 -177.24(9) . 7_666
C35 N6 Mn3 O5 -14.87(8) . 7_666
C39 N6 Mn3 O4 82.40(10) . 1_565
C35 N6 Mn3 O4 -115.24(8) . 1_565
C39 N6 Mn3 N7' 7.12(7) . .
C35 N6 Mn3 N7' 169.5 . .
C39 N6 Mn3 O9 -84.97(10) . .
C35 N6 Mn3 O9 77.40(8) . .
C39 N6 Mn3 N6' -171.0 . .
C35 N6 Mn3 N6' -8.6 . .
C39 N6 Mn3 N7 8.94(8) . .
C35 N6 Mn3 N7 171.3 . .
C39' N6' Mn3 O3 -84.0(4) . 7_666
C35' N6' Mn3 O3 76.6(4) . 7_666
C39' N6' Mn3 O5 -170.85(10) . 7_666
C35' N6' Mn3 O5 -10.23(7) . 7_666
C39' N6' Mn3 O4 89.56(11) . 1_565
C35' N6' Mn3 O4 -109.83(8) . 1_565
C39' N6' Mn3 N7' 13.53(9) . .
C35' N6' Mn3 N7' 174.1 . .
C39' N6' Mn3 N6 15.4 . .
C35' N6' Mn3 N6 176.0 . .
C39' N6' Mn3 O9 -77.89(11) . .
C35' N6' Mn3 O9 82.72(8) . .
C39' N6' Mn3 N7 15.30(9) . .
C35' N6' Mn3 N7 175.9 . .
C44 N7 Mn3 O3 -25.26(8) . 7_666
C40 N7 Mn3 O3 167.41(8) . 7_666
C44 N7 Mn3 O5 129.1(6) . 7_666
C40 N7 Mn3 O5 -38.2(6) . 7_666
C44 N7 Mn3 O4 63.49(8) . 1_565
C40 N7 Mn3 O4 -103.84(9) . 1_565
C44 N7 Mn3 N7' 178.1 . .
C40 N7 Mn3 N7' 10.7 . .
C44 N7 Mn3 N6 168.5 . .
C40 N7 Mn3 N6 1.15(8) . .
C44 N7 Mn3 O9 -112.06(8) . .
C40 N7 Mn3 O9 80.61(8) . .
C44 N7 Mn3 N6' 168.5 . .
C40 N7 Mn3 N6' 1.15(8) . .
O10 Mn1 O1 C7 -50.9(5) . .
O12 Mn1 O1 C7 60.8(4) 7_666 .
O11 Mn1 O1 C7 -37.4(4) . .
N4 Mn1 O1 C7 -141.4(4) . .
N5 Mn1 O1 C7 146.5(4) . .
O22 Mn2 O2 C7 -170.1(3) . .
O17 Mn2 O2 C7 98.0(3) . .
O21 Mn2 O2 C7 -83.3(3) . .
O13 Mn2 O2 C7 -72.1(5) . .
O11 Mn2 O2 C7 2.9(3) . .
O3 Mn3 O9 C16 -65.5(6) 7_666 .
O5 Mn3 O9 C16 -152.2(6) 7_666 .
O4 Mn3 O9 C16 15.8(9) 1_565 .
N7' Mn3 O9 C16 45.8(6) . .
N6 Mn3 O9 C16 111.8(6) . .
N6' Mn3 O9 C16 115.9(6) . .
N7 Mn3 O9 C16 36.3(6) . .
O1 Mn1 O10 C16 -54.6(6) . .
O12 Mn1 O10 C16 -165.4(4) 7_666 .
O11 Mn1 O10 C16 -68.2(4) . .
N4 Mn1 O10 C16 35.3(4) . .
N5 Mn1 O10 C16 107.4(4) . .
O1 Mn1 O11 C17 171.9(2) . .
O10 Mn1 O11 C17 -12.1(2) . .
O12 Mn1 O11 C17 83.3(2) 7_666 .
N4 Mn1 O11 C17 -102.0(2) . .
N5 Mn1 O11 C17 -152.4(8) . .
O1 Mn1 O11 Mn2 -15.36(14) . .
O10 Mn1 O11 Mn2 160.63(16) . .
O12 Mn1 O11 Mn2 -103.92(15) 7_666 .
N4 Mn1 O11 Mn2 70.78(16) . .
N5 Mn1 O11 Mn2 20.3(9) . .
O22 Mn2 O11 C17 -55.9(9) . .
O2 Mn2 O11 C17 -161.8(2) . .
O17 Mn2 O11 C17 91.8(2) . .
O21 Mn2 O11 C17 -76.2(2) . .
O13 Mn2 O11 C17 4.0(2) . .
O22 Mn2 O11 Mn1 131.2(8) . .
O2 Mn2 O11 Mn1 25.27(15) . .
O17 Mn2 O11 Mn1 -81.10(16) . .
O21 Mn2 O11 Mn1 110.95(15) . .
O13 Mn2 O11 Mn1 -168.89(15) . .
O22 Mn2 O13 C18 -104.3(3) . .
O2 Mn2 O13 C18 158.3(4) . .
O17 Mn2 O13 C18 -12.2(3) . .
O21 Mn2 O13 C18 169.7(3) . .
O11 Mn2 O13 C18 82.0(3) . .
O23 Mn4 O14 C18 95.2(4) 5_666 .
O23 Mn4 O14 C18 -84.8(4) . .
O24 Mn4 O14 C18 7.6(4) 5_666 .
O24 Mn4 O14 C18 -172.4(4) . .
O14 Mn4 O14 C18 176(100) 5_666 .
O22 Mn2 O17 C23 6.9(4) . .
O2 Mn2 O17 C23 96.1(4) . .
O21 Mn2 O17 C23 -77.6(6) . .
O13 Mn2 O17 C23 -86.4(4) . .
O11 Mn2 O17 C23 -169.2(4) . .
O1 Mn1 N4 C25 91.4(3) . .
O10 Mn1 N4 C25 -71.4(3) . .
O12 Mn1 N4 C25 176.0(3) 7_666 .
O11 Mn1 N4 C25 10.0(3) . .
N5 Mn1 N4 C25 -175.5(4) . .
O1 Mn1 N4 C29 -84.3(3) . .
O10 Mn1 N4 C29 113.0(3) . .
O12 Mn1 N4 C29 0.4(4) 7_666 .
O11 Mn1 N4 C29 -165.7(2) . .
N5 Mn1 N4 C29 8.8(3) . .
O1 Mn1 N5 C34 -92.5(3) . .
O10 Mn1 N5 C34 92.8(3) . .
O12 Mn1 N5 C34 -3.0(3) 7_666 .
O11 Mn1 N5 C34 -127.8(8) . .
N4 Mn1 N5 C34 -179.8(4) . .
O1 Mn1 N5 C30 74.4(3) . .
O10 Mn1 N5 C30 -100.4(3) . .
O12 Mn1 N5 C30 163.9(3) 7_666 .
O11 Mn1 N5 C30 39.1(10) . .
N4 Mn1 N5 C30 -12.9(3) . .
C6 C1 C2 C3 -1.3(5) . .
C7 C1 C2 C3 -176.7(3) . .
C6 C1 C2 C8 178.7(3) . .
C7 C1 C2 C8 3.2(5) . .
C1 C2 C3 C4 0.8(5) . .
C8 C2 C3 C4 -179.2(3) . .
C1 C2 C3 C9 178.8(3) . .
C8 C2 C3 C9 -1.1(5) . .
C2 C3 C4 C5 0.9(5) . .
C9 C3 C4 C5 -177.3(3) . .
C3 C4 C5 C6 -2.1(5) . .
C3 C4 C5 N1 175.6(3) . .
O7 N1 C5 C6 165.2(3) . .
O8 N1 C5 C6 -13.4(5) . .
O7 N1 C5 C4 -12.6(5) . .
O8 N1 C5 C4 168.8(4) . .
C4 C5 C6 C1 1.7(5) . .
N1 C5 C6 C1 -176.1(3) . .
C2 C1 C6 C5 0.1(5) . .
C7 C1 C6 C5 175.8(3) . .
Mn1 O1 C7 O2 82.4(5) . .
Mn1 O1 C7 C1 -98.5(4) . .
Mn2 O2 C7 O1 -50.2(4) . .
Mn2 O2 C7 C1 130.7(3) . .
C6 C1 C7 O1 0.4(5) . .
C2 C1 C7 O1 176.0(3) . .
C6 C1 C7 O2 179.6(3) . .
C2 C1 C7 O2 -4.9(5) . .
Mn3 O4 C8 O3 -16.2(5) 1_545 .
Mn3 O4 C8 C2 159.8(2) 1_545 .
Mn3 O3 C8 O4 116.3(3) 7_666 .
Mn3 O3 C8 C2 -59.7(4) 7_666 .
C1 C2 C8 O4 91.5(4) . .
C3 C2 C8 O4 -88.6(4) . .
C1 C2 C8 O3 -92.2(4) . .
C3 C2 C8 O3 87.7(4) . .
O25 O6 C9 O5 -69.5(5) . .
O25 O6 C9 C3 108.0(3) . .
Mn3 O5 C9 O6 172.0(3) 7_666 .
Mn3 O5 C9 C3 -5.5(6) 7_666 .
C4 C3 C9 O6 -46.8(5) . .
C2 C3 C9 O6 135.1(4) . .
C4 C3 C9 O5 130.9(4) . .
C2 C3 C9 O5 -47.2(5) . .
C15 C10 C11 C12 0.1(5) . .
C16 C10 C11 C12 -179.6(3) . .
C15 C10 C11 C17 179.9(3) . .
C16 C10 C11 C17 0.2(5) . .
C10 C11 C12 C13 0.1(5) . .
C17 C11 C12 C13 -179.7(3) . .
C10 C11 C12 C18 178.1(3) . .
C17 C11 C12 C18 -1.7(5) . .
C11 C12 C13 C14 0.2(5) . .
C18 C12 C13 C14 -177.9(3) . .
C12 C13 C14 C15 -0.7(5) . .
C12 C13 C14 N2 178.6(3) . .
O16 N2 C14 C13 172.3(3) . .
O15 N2 C14 C13 -8.9(5) . .
O16 N2 C14 C15 -8.4(5) . .
O15 N2 C14 C15 170.4(4) . .
C13 C14 C15 C10 0.9(5) . .
N2 C14 C15 C10 -178.5(3) . .
C11 C10 C15 C14 -0.6(5) . .
C16 C10 C15 C14 179.1(3) . .
Mn3 O9 C16 O10 4.2(8) . .
Mn3 O9 C16 C10 -176.4(4) . .
Mn1 O10 C16 O9 -131.5(3) . .
Mn1 O10 C16 C10 49.1(5) . .
C15 C10 C16 O9 21.9(5) . .
C11 C10 C16 O9 -158.5(3) . .
C15 C10 C16 O10 -158.7(3) . .
C11 C10 C16 O10 21.0(5) . .
Mn1 O12 C17 O11 12.6(6) 7_666 .
Mn1 O12 C17 C11 -164.9(3) 7_666 .
Mn1 O11 C17 O12 -86.8(4) . .
Mn2 O11 C17 O12 99.3(3) . .
Mn1 O11 C17 C11 90.8(3) . .
Mn2 O11 C17 C11 -83.1(3) . .
C10 C11 C17 O12 87.8(4) . .
C12 C11 C17 O12 -92.4(4) . .
C10 C11 C17 O11 -90.0(4) . .
C12 C11 C17 O11 89.8(4) . .
Mn4 O14 C18 O13 1.0(6) . .
Mn4 O14 C18 C12 -179.0(2) . .
Mn2 O13 C18 O14 115.7(4) . .
Mn2 O13 C18 C12 -64.3(4) . .
C13 C12 C18 O14 -11.1(5) . .
C11 C12 C18 O14 170.9(3) . .
C13 C12 C18 O13 168.9(3) . .
C11 C12 C18 O13 -9.1(5) . .
C22 C19 C20 C19 0.0(3) . 2_655
C23 C19 C20 C19 178.1(4) . 2_655
C22 C19 C20 C24 180.0(3) . .
C23 C19 C20 C24 -1.9(4) . .
O20 N3 C21 C22 15.0(3) . .
O20 N3 C21 C22 -165.0(3) 2_655 .
O20 N3 C21 C22 -165.0(3) . 2_655
O20 N3 C21 C22 15.0(3) 2_655 2_655
C22 C21 C22 C19 0.0(3) 2_655 .
N3 C21 C22 C19 180.0(3) . .
C20 C19 C22 C21 0.0(5) . .
C23 C19 C22 C21 -178.1(3) . .
Mn2 O17 C23 O18' 7.6(8) . .
Mn2 O17 C23 O18 -29.9(8) . .
Mn2 O17 C23 C19 166.8(3) . .
C22 C19 C23 O18' 147.6(6) . .
C20 C19 C23 O18' -30.5(7) . .
C22 C19 C23 O17 -13.8(6) . .
C20 C19 C23 O17 168.1(3) . .
C22 C19 C23 O18 -178.1(6) . .
C20 C19 C23 O18 3.8(7) . .
C19 C20 C24 O19 -83.8(3) . .
C19 C20 C24 O19 96.2(3) 2_655 .
C19 C20 C24 O19 96.2(3) . 2_655
C19 C20 C24 O19 -83.8(3) 2_655 2_655
C29 N4 C25 C26 -0.3(6) . .
Mn1 N4 C25 C26 -175.9(4) . .
N4 C25 C26 C27 0.4(8) . .
C25 C26 C27 C28 0.1(8) . .
C26 C27 C28 C29 -0.7(7) . .
C25 N4 C29 C28 -0.3(6) . .
Mn1 N4 C29 C28 175.6(3) . .
C25 N4 C29 C30 179.9(3) . .
Mn1 N4 C29 C30 -4.2(4) . .
C27 C28 C29 N4 0.8(6) . .
C27 C28 C29 C30 -179.4(4) . .
C34 N5 C30 C31 2.5(6) . .
Mn1 N5 C30 C31 -165.2(3) . .
C34 N5 C30 C29 -176.9(4) . .
Mn1 N5 C30 C29 15.4(4) . .
N4 C29 C30 N5 -7.5(5) . .
C28 C29 C30 N5 172.7(4) . .
N4 C29 C30 C31 173.0(4) . .
C28 C29 C30 C31 -6.8(6) . .
N5 C30 C31 C32 -1.4(6) . .
C29 C30 C31 C32 178.0(4) . .
C30 C31 C32 C33 -0.9(7) . .
C31 C32 C33 C34 2.0(7) . .
C30 N5 C34 C33 -1.3(7) . .
Mn1 N5 C34 C33 165.2(4) . .
C32 C33 C34 N5 -0.9(8) . .
C9 O6 O25 O26 34.5(11) . .
